data_1543736
loop_
_publ_author_name
'Kotha, Sambasivarao'
'Bandi, Vijayalakshmi'
'Gunta, Rama'
'Gaddamedi, Sreevani'

_publ_section_title
;
 Hexacyclo[7.5.1.0^1,6^.0^6,13^.0^8,12^.0^10,14^]pentadecane-7,15-dione
;
_journal_issue 7
_journal_name_full IUCrData
_journal_page_first x161173
_journal_paper_doi 10.1107/S2414314616011731
_journal_volume 1
_journal_year 2016
_chemical_formula_iupac 'C15 H16 O2'
_chemical_formula_moiety 'C15 H16 O2'
_chemical_formula_sum 'C15 H16 O2'
_chemical_formula_weight 228.29
_chemical_melting_point_gt 360.1
_chemical_melting_point_lt 362.1
_chemical_name_systematic
;
Hexacyclo[7.5.1.0^1,6^.0^6,13^.0^8,12^.0^10,14^]pentadecane-7,15-dione
;
_space_group_IT_number 4
_symmetry_cell_setting monoclinic
_symmetry_space_group_name_Hall 'P 2yb'
_symmetry_space_group_name_H-M 'P 1 21 1'
_atom_sites_solution_hydrogens geom
_atom_sites_solution_primary direct
_atom_sites_solution_secondary difmap
_cell_angle_alpha 90.00
_cell_angle_beta 104.005(3)
_cell_angle_gamma 90.00
_cell_formula_units_Z 2
_cell_length_a 8.199(2)
_cell_length_b 7.653(2)
_cell_length_c 8.986(3)
_cell_measurement_reflns_used 1809
_cell_measurement_temperature 100
_cell_measurement_theta_max 29.20
_cell_measurement_theta_min 3.50
_cell_volume 547.1(3)
_computing_cell_refinement
;
<i>CrystalClear-SM Expert</i> (Rigaku, 2013)
;
_computing_data_collection
;
<i>CrystalClear-SM Expert</i> (Rigaku, 2013)
;
_computing_data_reduction
;
<i>CrystalClear-SM Expert</i> (Rigaku, 2013)
;
_computing_molecular_graphics
;
CrystalStructure (Rigaku, 2010)
;
_computing_publication_material
;
CrystalStructure (Rigaku, 2010)
;
_computing_structure_refinement
;
SHELXL97 (Sheldrick, 2008)
;
_computing_structure_solution
;
SHELXS97 (Sheldrick, 2008)
;
_diffrn_ambient_temperature 100
_diffrn_detector_area_resol_mean 7.111
_diffrn_measured_fraction_theta_full 0.989
_diffrn_measured_fraction_theta_max 0.989
_diffrn_measurement_device_type 'Rigaku Saturn724 CCD'
_diffrn_measurement_method \w
_diffrn_radiation_type 'Mo K\a'
_diffrn_radiation_wavelength 0.71075
_diffrn_reflns_av_R_equivalents 0.0671
_diffrn_reflns_limit_h_max 11
_diffrn_reflns_limit_h_min -11
_diffrn_reflns_limit_k_max 10
_diffrn_reflns_limit_k_min -10
_diffrn_reflns_limit_l_max 12
_diffrn_reflns_limit_l_min -12
_diffrn_reflns_number 5855
_diffrn_reflns_theta_full 29.19
_diffrn_reflns_theta_max 29.19
_diffrn_standards_number 0
_exptl_absorpt_coefficient_mu 0.090
_exptl_absorpt_correction_T_max 0.982
_exptl_absorpt_correction_T_min 0.954
_exptl_absorpt_correction_type numerical
_exptl_absorpt_process_details
;
(NUMABS; Rigaku, 1999)
;
_exptl_crystal_colour colourless
_exptl_crystal_density_diffrn 1.386
_exptl_crystal_density_method 'not measured'
_exptl_crystal_description prism
_exptl_crystal_F_000 244.00
_exptl_crystal_size_max 0.600
_exptl_crystal_size_mid 0.381
_exptl_crystal_size_min 0.178
_refine_diff_density_max 0.270
_refine_diff_density_min -0.270
_refine_ls_extinction_method none
_refine_ls_goodness_of_fit_ref 0.852
_refine_ls_hydrogen_treatment constr
_refine_ls_number_parameters 154
_refine_ls_number_reflns 2877
_refine_ls_number_restraints 1
_refine_ls_R_factor_gt 0.0419
_refine_ls_shift/su_max 0.000
_refine_ls_structure_factor_coef Fsqd
_refine_ls_weighting_details 'w = 1/[\s^2^(Fo^2^)+(0.0183P)^2^] where P=(Fo^2^+2Fc^2^)/3'
_refine_ls_weighting_scheme calc
_refine_ls_wR_factor_ref 0.0856
_reflns_number_gt 1935
_reflns_number_total 2877
_reflns_threshold_expression F^2^>2.0\s(F^2^)
_cod_data_source_file zs4001sup1.cif
_cod_data_source_block I
_cod_original_sg_symbol_H-M 'P 21'
_cod_database_code 1543736

loop_
_symmetry_equiv_pos_site_id
_symmetry_equiv_pos_as_xyz
1 +X,+Y,+Z
2 -X,1/2+Y,-Z

loop_
_atom_site_type_symbol
_atom_site_label
_atom_site_fract_x
_atom_site_fract_y
_atom_site_fract_z
_atom_site_U_iso_or_equiv
_atom_site_adp_type
_atom_site_calc_flag
_atom_site_refinement_flags
_atom_site_occupancy
_atom_site_symmetry_multiplicity
O O2 -0.15236(18) 0.65835(18) 0.14997(17) 0.0245(4) Uani d . 1.0 2
O O3 0.21822(19) 0.35607(16) 0.36795(16) 0.0227(4) Uani d . 1.0 2
C C1 0.2308(3) 0.5131(3) 0.3578(3) 0.0129(4) Uani d . 1.0 2
C C4 0.2893(3) 0.6133(3) 0.2348(3) 0.0132(5) Uani d . 1.0 2
C C5 0.1366(3) 0.7346(3) 0.1461(2) 0.0138(4) Uani d . 1.0 2
C C6 0.0443(3) 0.7697(3) 0.3796(3) 0.0139(5) Uani d . 1.0 2
C C7 0.1357(3) 0.9434(3) 0.3630(2) 0.0138(4) Uani d . 1.0 2
C C8 0.2653(3) 0.7375(3) -0.0798(3) 0.0212(5) Uani d . 1.0 2
C C9 -0.0133(3) 0.7099(3) 0.2146(3) 0.0155(5) Uani d . 1.0 2
C C10 0.3755(3) 0.7783(3) 0.3226(3) 0.0131(4) Uani d . 1.0 2
C C11 0.1960(3) 0.6497(3) 0.4671(3) 0.0144(5) Uani d . 1.0 2
C C12 0.4054(3) 0.6088(3) -0.0035(3) 0.0231(5) Uani d . 1.0 2
C C13 0.3488(3) 0.7736(3) 0.4888(2) 0.0139(4) Uani d . 1.0 2
C C14 0.3686(3) 0.5051(3) 0.1302(3) 0.0178(5) Uani d . 1.0 2
C C15 0.2773(3) 0.9543(3) 0.5073(2) 0.0159(5) Uani d . 1.0 2
C C16 0.1044(3) 0.7194(3) -0.0258(2) 0.0193(5) Uani d . 1.0 2
C C17 0.2274(3) 0.8958(3) 0.2354(2) 0.0130(5) Uani d . 1.0 2
H H6 -0.0485 0.7817 0.4335 0.0166 Uiso calc R 1.0 2
H H7 0.0615 1.0488 0.3414 0.0166 Uiso calc R 1.0 2
H H8A 0.3081 0.8582 -0.0590 0.0255 Uiso calc R 1.0 2
H H8B 0.2389 0.7195 -0.1922 0.0255 Uiso calc R 1.0 2
H H10 0.4906 0.8081 0.3113 0.0157 Uiso calc R 1.0 2
H H11 0.1796 0.6001 0.5654 0.0173 Uiso calc R 1.0 2
H H12A 0.4240 0.5256 -0.0821 0.0277 Uiso calc R 1.0 2
H H12B 0.5110 0.6752 0.0343 0.0277 Uiso calc R 1.0 2
H H13 0.4494 0.7390 0.5708 0.0166 Uiso calc R 1.0 2
H H14A 0.2924 0.4070 0.0885 0.0213 Uiso calc R 1.0 2
H H14B 0.4750 0.4545 0.1912 0.0213 Uiso calc R 1.0 2
H H15A 0.2359 0.9646 0.6017 0.0191 Uiso calc R 1.0 2
H H15B 0.3577 1.0495 0.5030 0.0191 Uiso calc R 1.0 2
H H16A 0.0242 0.8114 -0.0744 0.0231 Uiso calc R 1.0 2
H H16B 0.0524 0.6045 -0.0586 0.0231 Uiso calc R 1.0 2
H H17 0.2561 0.9943 0.1731 0.0155 Uiso calc R 1.0 2

loop_
_atom_site_aniso_label
_atom_site_aniso_U_11
_atom_site_aniso_U_22
_atom_site_aniso_U_33
_atom_site_aniso_U_12
_atom_site_aniso_U_13
_atom_site_aniso_U_23
O2 0.0176(8) 0.0300(8) 0.0243(9) -0.0060(7) 0.0021(7) -0.0043(7)
O3 0.0299(9) 0.0148(8) 0.0241(9) -0.0015(7) 0.0081(8) -0.0011(7)
C1 0.0097(10) 0.0150(10) 0.0120(11) -0.0003(9) -0.0013(9) 0.0004(8)
C4 0.0125(10) 0.0154(10) 0.0119(10) 0.0007(9) 0.0031(9) -0.0003(8)
C5 0.0140(10) 0.0151(10) 0.0115(10) -0.0009(9) 0.0015(8) 0.0006(9)
C6 0.0127(10) 0.0158(10) 0.0147(10) 0.0014(9) 0.0064(9) -0.0006(9)
C7 0.0172(10) 0.0119(10) 0.0120(10) 0.0021(10) 0.0029(9) -0.0005(8)
C8 0.0234(11) 0.0272(12) 0.0133(11) -0.0008(10) 0.0047(10) 0.0015(10)
C9 0.0155(10) 0.0103(10) 0.0203(11) 0.0010(9) 0.0033(9) 0.0025(9)
C10 0.0108(10) 0.0162(10) 0.0125(10) -0.0016(9) 0.0032(8) -0.0005(9)
C11 0.0185(11) 0.0145(10) 0.0104(10) -0.0010(9) 0.0038(9) 0.0000(9)
C12 0.0243(12) 0.0289(12) 0.0191(12) 0.0046(11) 0.0111(11) 0.0029(10)
C13 0.0135(10) 0.0176(10) 0.0088(10) 0.0002(9) -0.0005(8) 0.0001(9)
C14 0.0215(11) 0.0182(10) 0.0136(11) 0.0046(10) 0.0041(10) -0.0002(9)
C15 0.0194(11) 0.0148(10) 0.0135(10) -0.0043(9) 0.0040(9) -0.0023(9)
C16 0.0187(11) 0.0245(11) 0.0132(11) -0.0002(10) 0.0012(9) -0.0006(10)
C17 0.0141(10) 0.0157(11) 0.0092(10) -0.0011(9) 0.0028(8) 0.0004(8)

loop_
_atom_type_symbol
_atom_type_description
_atom_type_scat_dispersion_real
_atom_type_scat_dispersion_imag
_atom_type_scat_source
C C 0.0033 0.0016
;
International Tables for Crystallography
(1992, Vol. C, Tables 4.2.6.8 and 6.1.1.4)
;
H H 0.0000 0.0000
;
International Tables for Crystallography
(1992, Vol. C, Table 6.1.1.4)
;
O O 0.0106 0.0060
;
International Tables for Crystallography
(1992, Vol. C, Tables 4.2.6.8 and 6.1.1.4)
;

loop_
_geom_angle_atom_site_label_1
_geom_angle_atom_site_label_2
_geom_angle_atom_site_label_3
_geom_angle
_geom_angle_publ_flag
O3 C1 C4 127.23(19) no
O3 C1 C11 127.2(2) no
C4 C1 C11 105.51(16) no
C1 C4 C5 107.96(17) no
C1 C4 C10 103.01(16) no
C1 C4 C14 115.82(16) no
C5 C4 C10 89.22(13) no
C5 C4 C14 114.08(16) no
C10 C4 C14 123.09(18) no
C4 C5 C9 109.73(16) no
C4 C5 C16 112.73(17) no
C4 C5 C17 89.09(13) no
C9 C5 C16 116.65(16) no
C9 C5 C17 102.89(16) no
C16 C5 C17 122.17(17) no
C7 C6 C9 102.03(16) no
C7 C6 C11 101.77(15) no
C9 C6 C11 109.32(16) no
C6 C7 C15 104.62(15) no
C6 C7 C17 101.58(15) no
C15 C7 C17 103.62(16) no
C12 C8 C16 114.29(18) no
O2 C9 C5 127.41(19) no
O2 C9 C6 127.0(2) no
C5 C9 C6 105.60(16) no
C4 C10 C13 108.25(16) no
C4 C10 C17 90.62(13) no
C13 C10 C17 102.79(16) no
C1 C11 C6 109.06(15) no
C1 C11 C13 103.40(17) no
C6 C11 C13 102.78(14) no
C8 C12 C14 114.41(19) no
C10 C13 C11 100.97(14) no
C10 C13 C15 103.29(15) no
C11 C13 C15 104.40(16) no
C4 C14 C12 113.57(17) no
C7 C15 C13 95.25(14) no
C5 C16 C8 111.68(15) no
C5 C17 C7 107.95(16) no
C5 C17 C10 91.07(13) no
C7 C17 C10 102.72(15) no
C7 C6 H6 114.136 no
C9 C6 H6 114.135 no
C11 C6 H6 114.135 no
C6 C7 H7 115.119 no
C15 C7 H7 115.118 no
C17 C7 H7 115.120 no
C12 C8 H8A 108.685 no
C12 C8 H8B 108.683 no
C16 C8 H8A 108.691 no
C16 C8 H8B 108.689 no
H8A C8 H8B 107.606 no
C4 C10 H10 117.129 no
C13 C10 H10 117.131 no
C17 C10 H10 117.131 no
C1 C11 H11 113.539 no
C6 C11 H11 113.536 no
C13 C11 H11 113.541 no
C8 C12 H12A 108.656 no
C8 C12 H12B 108.657 no
C14 C12 H12A 108.658 no
C14 C12 H12B 108.656 no
H12A C12 H12B 107.600 no
C10 C13 H13 115.440 no
C11 C13 H13 115.441 no
C15 C13 H13 115.439 no
C4 C14 H14A 108.851 no
C4 C14 H14B 108.853 no
C12 C14 H14A 108.847 no
C12 C14 H14B 108.851 no
H14A C14 H14B 107.705 no
C7 C15 H15A 112.692 no
C7 C15 H15B 112.693 no
C13 C15 H15A 112.688 no
C13 C15 H15B 112.691 no
H15A C15 H15B 110.171 no
C5 C16 H16A 109.278 no
C5 C16 H16B 109.284 no
C8 C16 H16A 109.283 no
C8 C16 H16B 109.289 no
H16A C16 H16B 107.945 no
C5 C17 H17 117.132 no
C7 C17 H17 117.128 no
C10 C17 H17 117.125 no

loop_
_geom_bond_atom_site_label_1
_geom_bond_atom_site_label_2
_geom_bond_distance
_geom_bond_publ_flag
O2 C9 1.213(3) no
O3 C1 1.212(3) no
C1 C4 1.515(3) yes
C1 C11 1.508(3) yes
C4 C5 1.607(3) yes
C4 C10 1.563(3) yes
C4 C14 1.513(3) yes
C5 C9 1.514(3) yes
C5 C16 1.507(3) yes
C5 C17 1.559(3) yes
C6 C7 1.551(3) yes
C6 C9 1.514(3) yes
C6 C11 1.592(3) yes
C7 C15 1.519(3) yes
C7 C17 1.559(3) yes
C8 C12 1.542(3) yes
C8 C16 1.518(4) yes
C10 C13 1.562(3) yes
C10 C17 1.561(3) yes
C11 C13 1.545(3) yes
C12 C14 1.529(3) yes
C13 C15 1.527(3) yes
C6 H6 1.000 no
C7 H7 1.000 no
C8 H8A 0.990 no
C8 H8B 0.990 no
C10 H10 1.000 no
C11 H11 1.000 no
C12 H12A 0.990 no
C12 H12B 0.990 no
C13 H13 1.000 no
C14 H14A 0.990 no
C14 H14B 0.990 no
C15 H15A 0.990 no
C15 H15B 0.990 no
C16 H16A 0.990 no
C16 H16B 0.990 no
C17 H17 1.000 no

loop_
_geom_hbond_atom_site_label_D
_geom_hbond_atom_site_label_H
_geom_hbond_atom_site_label_A
_geom_hbond_site_symmetry_A
_geom_hbond_distance_DH
_geom_hbond_distance_HA
_geom_hbond_distance_DA
_geom_hbond_angle_DHA
C6 H6 O3 2_556 1.00 2.58 3.547(3) 163

loop_
_geom_torsion_atom_site_label_1
_geom_torsion_atom_site_label_2
_geom_torsion_atom_site_label_3
_geom_torsion_atom_site_label_4
_geom_torsion
_geom_torsion_publ_flag
O3 C1 C4 C5 117.82(19) no
O3 C1 C4 C10 -148.72(17) no
O3 C1 C4 C14 -11.5(3) no
O3 C1 C11 C6 -116.94(19) no
O3 C1 C11 C13 134.22(18) no
C4 C1 C11 C6 64.50(17) no
C4 C1 C11 C13 -44.33(16) no
C11 C1 C4 C5 -63.62(16) no
C11 C1 C4 C10 29.83(16) no
C11 C1 C4 C14 167.07(13) no
C1 C4 C5 C9 0.38(18) no
C1 C4 C5 C16 -131.45(15) no
C1 C4 C5 C17 103.75(14) no
C1 C4 C10 C13 -4.89(17) no
C1 C4 C10 C17 -108.59(14) no
C1 C4 C14 C12 172.87(13) no
C5 C4 C10 C13 103.37(14) no
C5 C4 C10 C17 -0.32(14) no
C10 C4 C5 C9 -103.05(15) no
C10 C4 C5 C16 125.12(15) no
C10 C4 C5 C17 0.32(14) no
C5 C4 C14 C12 46.6(2) no
C14 C4 C5 C9 130.65(16) no
C14 C4 C5 C16 -1.2(2) no
C14 C4 C5 C17 -125.97(16) no
C10 C4 C14 C12 -59.3(2) no
C14 C4 C10 C13 -138.05(16) no
C14 C4 C10 C17 118.25(17) no
C4 C5 C9 O2 -119.97(18) no
C4 C5 C9 C6 62.16(16) no
C4 C5 C16 C8 -48.8(2) no
C4 C5 C17 C7 -104.06(14) no
C4 C5 C17 C10 -0.32(14) no
C9 C5 C16 C8 -177.11(14) no
C16 C5 C9 O2 9.8(3) no
C16 C5 C9 C6 -168.10(14) no
C9 C5 C17 C7 5.98(16) no
C9 C5 C17 C10 109.72(13) no
C17 C5 C9 O2 146.32(17) no
C17 C5 C9 C6 -31.56(16) no
C16 C5 C17 C7 139.41(16) no
C16 C5 C17 C10 -116.85(17) no
C17 C5 C16 C8 55.3(3) no
C7 C6 C9 O2 -132.44(18) no
C7 C6 C9 C5 45.45(16) no
C9 C6 C7 C15 -146.90(14) no
C9 C6 C7 C17 -39.33(16) no
C7 C6 C11 C1 -108.45(15) no
C7 C6 C11 C13 0.80(18) no
C11 C6 C7 C15 -33.95(18) no
C11 C6 C7 C17 73.62(15) no
C9 C6 C11 C1 -1.1(2) no
C9 C6 C11 C13 108.17(16) no
C11 C6 C9 O2 120.36(19) no
C11 C6 C9 C5 -61.75(18) no
C6 C7 C15 C13 52.83(17) no
C6 C7 C17 C5 20.61(15) no
C6 C7 C17 C10 -74.74(14) no
C15 C7 C17 C5 128.95(13) no
C15 C7 C17 C10 33.60(16) no
C17 C7 C15 C13 -53.23(15) no
C12 C8 C16 C5 55.0(3) no
C16 C8 C12 C14 -8.9(3) no
C4 C10 C13 C11 -20.73(17) no
C4 C10 C13 C15 -128.55(14) no
C4 C10 C17 C5 0.33(14) no
C4 C10 C17 C7 109.01(14) no
C13 C10 C17 C5 -108.55(13) no
C13 C10 C17 C7 0.13(15) no
C17 C10 C13 C11 74.24(14) no
C17 C10 C13 C15 -33.59(16) no
C1 C11 C13 C10 38.86(15) no
C1 C11 C13 C15 145.81(13) no
C6 C11 C13 C10 -74.61(16) no
C6 C11 C13 C15 32.34(17) no
C8 C12 C14 C4 -41.6(2) no
C10 C13 C15 C7 53.16(16) no
C11 C13 C15 C7 -52.06(16) no

_cod_database_fobs_code 1543736
